data_4029399
loop_
_publ_author_name
'Hong, Fong-Jiao'
'Low, Yun-Yee'
'Chong, Kam-Weng'
'Thomas, Noel F.'
'Kam, Toh-Seok'

_publ_section_title
;
 Biomimetic oxidative dimerization of anodically generated stilbene
 radical cations: effect of aromatic substitution on product distribution
 and reaction pathways.
;
_journal_issue 10
_journal_name_full 'The Journal of organic chemistry'
_journal_page_first 4528
_journal_page_last 4543
_journal_paper_doi 10.1021/jo500559r
_journal_volume 79
_journal_year 2014
_chemical_formula_moiety 'C34 H34'
_chemical_formula_sum 'C34 H34'
_chemical_formula_weight 442.61
_chemical_melting_point 209.5(5)
_chemical_name_systematic
; 
 ? 
;
_space_group_IT_number 2
_symmetry_cell_setting triclinic
_symmetry_space_group_name_Hall '-P 1'
_symmetry_space_group_name_H-M 'P -1'
_atom_sites_solution_hydrogens geom
_atom_sites_solution_primary direct
_atom_sites_solution_secondary difmap
_audit_creation_method SHELXL-97
_cell_angle_alpha 84.729(2)
_cell_angle_beta 73.553(2)
_cell_angle_gamma 66.674(3)
_cell_formula_units_Z 4
_cell_length_a 12.3177(4)
_cell_length_b 14.2234(4)
_cell_length_c 16.6636(5)
_cell_measurement_reflns_used 2182
_cell_measurement_temperature 296(2)
_cell_measurement_theta_max 22.28
_cell_measurement_theta_min 2.55
_cell_volume 2570.47(15)
_computing_cell_refinement 'SAINT (Bruker, 2007)'
_computing_data_collection 'APEX2 (Bruker, 2007)'
_computing_data_reduction 'SAINT (Bruker, 2007)'
_computing_molecular_graphics 'X-SEED (Barbour, 2001)'
_computing_publication_material
;  
SHELXL-97 (Sheldrick, 2008), enCIFer (Allen et al., 2004),
;
_computing_structure_refinement
;  
SHELXL97 (Sheldrick, 2008), Olex2 (Dolomanov & Puschmann, 2009)
;
_computing_structure_solution 'SHELXS97 (Sheldrick, 2008)'
_diffrn_ambient_temperature 296(2)
_diffrn_measured_fraction_theta_full 1.000
_diffrn_measured_fraction_theta_max 0.988
_diffrn_measurement_device_type 'Bruker SMART APEX CCD'
_diffrn_measurement_method '\w scans'
_diffrn_radiation_monochromator graphite
_diffrn_radiation_source 'fine-focus sealed tube'
_diffrn_radiation_type MoK\a
_diffrn_radiation_wavelength 0.71073
_diffrn_reflns_av_R_equivalents 0.1113
_diffrn_reflns_av_sigmaI/netI 0.2035
_diffrn_reflns_limit_h_max 16
_diffrn_reflns_limit_h_min -16
_diffrn_reflns_limit_k_max 18
_diffrn_reflns_limit_k_min -19
_diffrn_reflns_limit_l_max 21
_diffrn_reflns_limit_l_min -22
_diffrn_reflns_number 26059
_diffrn_reflns_theta_full 25.00
_diffrn_reflns_theta_max 28.41
_diffrn_reflns_theta_min 1.27
_exptl_absorpt_coefficient_mu 0.064
_exptl_absorpt_correction_type none
_exptl_crystal_colour colorless
_exptl_crystal_density_diffrn 1.144
_exptl_crystal_density_method 'not measured'
_exptl_crystal_description needle
_exptl_crystal_F_000 952
_exptl_crystal_size_max 0.22
_exptl_crystal_size_mid 0.18
_exptl_crystal_size_min 0.02
_refine_diff_density_max 0.252
_refine_diff_density_min -0.275
_refine_diff_density_rms 0.051
_refine_ls_extinction_method none
_refine_ls_goodness_of_fit_ref 0.699
_refine_ls_hydrogen_treatment mixed
_refine_ls_matrix_type full
_refine_ls_number_parameters 625
_refine_ls_number_reflns 12776
_refine_ls_number_restraints 0
_refine_ls_restrained_S_all 0.699
_refine_ls_R_factor_all 0.1812
_refine_ls_R_factor_gt 0.0618
_refine_ls_shift/su_max <0.001
_refine_ls_shift/su_mean <0.001
_refine_ls_structure_factor_coef Fsqd
_refine_ls_weighting_details 'calc w=1/[\s^2^(Fo^2^)+(0.1000P)^2^+0.7368P] where P=(Fo^2^+2Fc^2^)/3'
_refine_ls_weighting_scheme calc
_refine_ls_wR_factor_gt 0.1412
_refine_ls_wR_factor_ref 0.1996
_reflns_number_gt 4777
_reflns_number_total 12776
_reflns_threshold_expression I>2\s(I)
_cod_data_source_file jo500559r_si_026.cif
_cod_data_source_block hfj_5141_0m
_cod_depositor_comments
;
The following automatic conversions were performed:

'_chemical_melting_point' value '209-210' was changed to '209.5(5)' -
the average value was taken and precision was
estimated.

'_symmetry_cell_setting' value 'Triclinic' changed to
'triclinic' according to
/usr/data/users/saulius/crontab/automatic-downloads/rss-feeds/ACS/lib/dictionaries/cif_core.dic
dictionary named 'cif_core.dic' version 2.4.2 from 2011-04-26.

Automatic conversion script
Id: cif_fix_values 2281 2013-09-26 08:29:07Z andrius 

 Adding full bibliography for 4029384--4029417.cif.
;
_cod_original_cell_volume 2570.47(13)
_cod_database_code 4029399

loop_
_symmetry_equiv_pos_as_xyz
'x, y, z'
'-x, -y, -z'

loop_
_atom_site_label
_atom_site_type_symbol
_atom_site_fract_x
_atom_site_fract_y
_atom_site_fract_z
_atom_site_U_iso_or_equiv
_atom_site_adp_type
_atom_site_occupancy
_atom_site_symmetry_multiplicity
_atom_site_calc_flag
_atom_site_refinement_flags
C1A C 0.0461(2) 0.9308(2) 0.30145(18) 0.0278(6) Uani 1 1 d .
C2A C 0.0352(3) 0.9658(2) 0.2234(2) 0.0461(9) Uani 1 1 d .
H2A H 0.0964 0.9315 0.1764 0.055 Uiso 1 1 calc R
C3A C -0.0652(3) 1.0513(3) 0.2132(2) 0.0526(9) Uani 1 1 d .
H3A H -0.0692 1.0737 0.1594 0.063 Uiso 1 1 calc R
C4A C -0.1584(3) 1.1034(2) 0.2804(2) 0.0435(8) Uani 1 1 d .
C5A C -0.1473(3) 1.0682(3) 0.3585(2) 0.0658(12) Uani 1 1 d .
H5A H -0.2085 1.1024 0.4056 0.079 Uiso 1 1 calc R
C6A C -0.0474(3) 0.9832(3) 0.3688(2) 0.0584(10) Uani 1 1 d .
H6A H -0.0434 0.9610 0.4226 0.070 Uiso 1 1 calc R
C7A C 0.1532(2) 0.83540(19) 0.31464(17) 0.0255(6) Uani 1 1 d .
H7A H 0.1720 0.8453 0.3658 0.031 Uiso 1 1 calc R
C8A C 0.1269(2) 0.73608(19) 0.32233(16) 0.0244(6) Uani 1 1 d .
H8A H 0.0385 0.7519 0.3381 0.029 Uiso 1 1 calc R
C9A C 0.1899(2) 0.6583(2) 0.38003(17) 0.0243(6) Uani 1 1 d .
C10A C 0.1922(2) 0.6744(2) 0.45990(17) 0.0282(6) Uani 1 1 d .
H10A H 0.1489 0.7392 0.4851 0.034 Uiso 1 1 calc R
C11A C 0.2592(3) 0.5936(2) 0.50296(17) 0.0318(7) Uani 1 1 d .
C12A C 0.3197(3) 0.4967(2) 0.46471(19) 0.0336(7) Uani 1 1 d .
H12A H 0.3636 0.4425 0.4935 0.040 Uiso 1 1 calc R
C13A C 0.3169(2) 0.4782(2) 0.38516(18) 0.0294(7) Uani 1 1 d .
C14A C 0.2539(2) 0.5615(2) 0.34172(17) 0.0247(6) Uani 1 1 d .
C15A C -0.2673(3) 1.1957(2) 0.2689(3) 0.0642(12) Uani 1 1 d .
H15D H -0.2398 1.2469 0.2394 0.096 Uiso 1 1 calc R
H15E H -0.3220 1.2229 0.3227 0.096 Uiso 1 1 calc R
H15F H -0.3096 1.1762 0.2373 0.096 Uiso 1 1 calc R
C16A C 0.2721(3) 0.6116(2) 0.58674(19) 0.0429(8) Uani 1 1 d .
H16D H 0.3459 0.6233 0.5790 0.064 Uiso 1 1 calc R
H16E H 0.2759 0.5526 0.6206 0.064 Uiso 1 1 calc R
H16F H 0.2026 0.6704 0.6141 0.064 Uiso 1 1 calc R
C17A C 0.3819(3) 0.3722(2) 0.3454(2) 0.0388(8) Uani 1 1 d .
H17D H 0.3231 0.3506 0.3338 0.058 Uiso 1 1 calc R
H17E H 0.4223 0.3253 0.3829 0.058 Uiso 1 1 calc R
H17F H 0.4416 0.3733 0.2941 0.058 Uiso 1 1 calc R
C1B C 0.1701(2) 0.5062(2) 0.23882(17) 0.0264(6) Uani 1 1 d .
C2B C 0.2129(3) 0.4427(2) 0.16848(19) 0.0367(7) Uani 1 1 d .
H2B H 0.2886 0.4337 0.1311 0.044 Uiso 1 1 calc R
C3B C 0.1440(3) 0.3923(2) 0.1534(2) 0.0409(8) Uani 1 1 d .
H3B H 0.1748 0.3502 0.1059 0.049 Uiso 1 1 calc R
C4B C 0.0323(3) 0.4030(2) 0.20612(19) 0.0316(7) Uani 1 1 d .
C5B C -0.0118(3) 0.4674(2) 0.2755(2) 0.0396(8) Uani 1 1 d .
H5B H -0.0884 0.4773 0.3119 0.047 Uiso 1 1 calc R
C6B C 0.0568(3) 0.5177(2) 0.2918(2) 0.0348(7) Uani 1 1 d .
H6B H 0.0256 0.5598 0.3392 0.042 Uiso 1 1 calc R
C7B C 0.2452(2) 0.56258(19) 0.25306(17) 0.0254(6) Uani 1 1 d .
H7B H 0.3285 0.5319 0.2160 0.031 Uiso 1 1 calc R
C8B C 0.1916(2) 0.67945(19) 0.23550(16) 0.0242(6) Uani 1 1 d .
H8B H 0.1346 0.6954 0.2007 0.029 Uiso 1 1 calc R
C9B C 0.2894(2) 0.7214(2) 0.19930(17) 0.0251(6) Uani 1 1 d .
C10B C 0.3926(3) 0.6832(2) 0.13208(17) 0.0316(7) Uani 1 1 d .
H10B H 0.4065 0.6251 0.1027 0.038 Uiso 1 1 calc R
C11B C 0.4755(3) 0.7314(2) 0.10826(18) 0.0344(7) Uani 1 1 d .
C12B C 0.4507(3) 0.8194(2) 0.15217(19) 0.0362(7) Uani 1 1 d .
H12B H 0.5053 0.8523 0.1361 0.043 Uiso 1 1 calc R
C13B C 0.3471(3) 0.8603(2) 0.21935(18) 0.0307(7) Uani 1 1 d .
C14B C 0.2683(2) 0.8086(2) 0.24331(17) 0.0261(6) Uani 1 1 d .
C15B C -0.0379(3) 0.3434(3) 0.1908(2) 0.0491(9) Uani 1 1 d .
H15A H -0.0261 0.3377 0.1317 0.074 Uiso 1 1 calc R
H15B H -0.1237 0.3784 0.2177 0.074 Uiso 1 1 calc R
H15C H -0.0086 0.2762 0.2133 0.074 Uiso 1 1 calc R
C16B C 0.5909(3) 0.6866(3) 0.0388(2) 0.0465(9) Uani 1 1 d .
H16A H 0.6154 0.7405 0.0119 0.070 Uiso 1 1 calc R
H16B H 0.5763 0.6519 -0.0013 0.070 Uiso 1 1 calc R
H16C H 0.6549 0.6388 0.0614 0.070 Uiso 1 1 calc R
C17B C 0.3233(3) 0.9558(2) 0.2645(2) 0.0464(9) Uani 1 1 d .
H17A H 0.3941 0.9731 0.2462 0.070 Uiso 1 1 calc R
H17B H 0.3066 0.9445 0.3237 0.070 Uiso 1 1 calc R
H17C H 0.2538 1.0109 0.2527 0.070 Uiso 1 1 calc R
C1C C 0.7143(3) 0.8236(2) 0.42013(17) 0.0305(7) Uani 1 1 d .
C2C C 0.6915(4) 0.9013(3) 0.4735(2) 0.0679(12) Uani 1 1 d .
H2C H 0.6388 0.9673 0.4652 0.081 Uiso 1 1 calc R
C3C C 0.7441(4) 0.8850(3) 0.5388(3) 0.0792(14) Uani 1 1 d .
H3C H 0.7259 0.9400 0.5734 0.095 Uiso 1 1 calc R
C4C C 0.8228(3) 0.7896(3) 0.5540(2) 0.0443(8) Uani 1 1 d .
C5C C 0.8449(3) 0.7108(3) 0.5025(2) 0.0434(8) Uani 1 1 d .
H5C H 0.8972 0.6450 0.5116 0.052 Uiso 1 1 calc R
C6C C 0.7913(3) 0.7264(2) 0.43677(19) 0.0377(7) Uani 1 1 d .
H6C H 0.8073 0.6710 0.4035 0.045 Uiso 1 1 calc R
C7C C 0.6619(3) 0.8443(2) 0.34569(17) 0.0278(6) Uani 1 1 d .
H7C H 0.5867 0.9067 0.3571 0.033 Uiso 1 1 calc R
C8C C 0.7531(2) 0.8578(2) 0.26393(17) 0.0277(6) Uani 1 1 d .
H8C H 0.8150 0.8772 0.2761 0.033 Uiso 1 1 calc R
C9C C 0.6921(3) 0.9300(2) 0.20256(18) 0.0277(6) Uani 1 1 d .
C10C C 0.5982(3) 1.0260(2) 0.22043(19) 0.0308(7) Uani 1 1 d .
H10C H 0.5687 1.0537 0.2745 0.037 Uiso 1 1 calc R
C11C C 0.5482(3) 1.0812(2) 0.15690(19) 0.0334(7) Uani 1 1 d .
C12C C 0.5971(3) 1.0387(2) 0.07639(19) 0.0339(7) Uani 1 1 d .
H12C H 0.5649 1.0759 0.0338 0.041 Uiso 1 1 calc R
C13C C 0.6922(3) 0.9428(2) 0.05668(18) 0.0317(7) Uani 1 1 d .
C14C C 0.7366(2) 0.8875(2) 0.12246(17) 0.0274(6) Uani 1 1 d .
C15C C 0.8811(4) 0.7732(3) 0.6258(2) 0.0648(11) Uani 1 1 d .
H15J H 0.8951 0.8330 0.6337 0.097 Uiso 1 1 calc R
H15K H 0.9578 0.7151 0.6130 0.097 Uiso 1 1 calc R
H15L H 0.8271 0.7610 0.6760 0.097 Uiso 1 1 calc R
C16C C 0.4398(3) 1.1825(2) 0.1773(2) 0.0445(8) Uani 1 1 d .
H16J H 0.4658 1.2371 0.1546 0.067 Uiso 1 1 calc R
H16K H 0.4076 1.1918 0.2370 0.067 Uiso 1 1 calc R
H16L H 0.3773 1.1831 0.1534 0.067 Uiso 1 1 calc R
C17C C 0.7424(3) 0.9006(2) -0.03168(19) 0.0441(8) Uani 1 1 d .
H17J H 0.8249 0.8973 -0.0536 0.066 Uiso 1 1 calc R
H17K H 0.6921 0.9444 -0.0656 0.066 Uiso 1 1 calc R
H17L H 0.7425 0.8331 -0.0322 0.066 Uiso 1 1 calc R
C1D C 0.9615(3) 0.7613(2) 0.07275(17) 0.0301(7) Uani 1 1 d .
C2D C 1.0044(3) 0.8392(2) 0.0514(2) 0.0431(8) Uani 1 1 d .
H2D H 0.9505 0.9066 0.0657 0.052 Uiso 1 1 calc R
C3D C 1.1266(3) 0.8183(3) 0.0091(2) 0.0482(9) Uani 1 1 d .
H3D H 1.1530 0.8721 -0.0035 0.058 Uiso 1 1 calc R
C4D C 1.2096(3) 0.7198(3) -0.01487(19) 0.0428(8) Uani 1 1 d .
C5D C 1.1679(3) 0.6427(3) 0.0071(2) 0.0452(8) Uani 1 1 d .
H5D H 1.2223 0.5754 -0.0069 0.054 Uiso 1 1 calc R
C6D C 1.0465(3) 0.6625(2) 0.04981(19) 0.0391(8) Uani 1 1 d .
H6D H 1.0214 0.6080 0.0634 0.047 Uiso 1 1 calc R
C7D C 0.8307(2) 0.7784(2) 0.12001(17) 0.0272(6) Uani 1 1 d .
H7D H 0.8051 0.7340 0.0946 0.033 Uiso 1 1 calc R
C8D C 0.8138(2) 0.7535(2) 0.21439(17) 0.0267(6) Uani 1 1 d .
H8D H 0.8928 0.7112 0.2255 0.032 Uiso 1 1 calc R
C9D C 0.7198(2) 0.7060(2) 0.25048(17) 0.0258(6) Uani 1 1 d .
C10D C 0.7128(2) 0.6213(2) 0.22001(18) 0.0280(6) Uani 1 1 d .
H10D H 0.7717 0.5855 0.1726 0.034 Uiso 1 1 calc R
C11D C 0.6179(3) 0.5902(2) 0.26044(19) 0.0296(7) Uani 1 1 d .
C12D C 0.5318(3) 0.6442(2) 0.33169(18) 0.0309(7) Uani 1 1 d .
H12D H 0.4675 0.6239 0.3582 0.037 Uiso 1 1 calc R
C13D C 0.5384(3) 0.7276(2) 0.36465(18) 0.0294(7) Uani 1 1 d .
C14D C 0.6337(2) 0.7581(2) 0.32228(17) 0.0268(6) Uani 1 1 d .
C15D C 1.3412(3) 0.6995(3) -0.0633(2) 0.0622(11) Uani 1 1 d .
H15G H 1.3941 0.6333 -0.0495 0.093 Uiso 1 1 calc R
H15H H 1.3647 0.7511 -0.0489 0.093 Uiso 1 1 calc R
H15I H 1.3482 0.7011 -0.1222 0.093 Uiso 1 1 calc R
C16D C 0.6068(3) 0.4998(2) 0.2276(2) 0.0376(8) Uani 1 1 d .
H16G H 0.6217 0.4449 0.2664 0.056 Uiso 1 1 calc R
H16H H 0.6660 0.4774 0.1744 0.056 Uiso 1 1 calc R
H16I H 0.5256 0.5196 0.2212 0.056 Uiso 1 1 calc R
C17D C 0.4452(3) 0.7839(2) 0.44329(19) 0.0412(8) Uani 1 1 d .
H17G H 0.4853 0.7756 0.4867 0.062 Uiso 1 1 calc R
H17H H 0.3827 0.7564 0.4610 0.062 Uiso 1 1 calc R
H17I H 0.4086 0.8554 0.4321 0.062 Uiso 1 1 calc R

loop_
_atom_site_aniso_label
_atom_site_aniso_U_11
_atom_site_aniso_U_22
_atom_site_aniso_U_33
_atom_site_aniso_U_23
_atom_site_aniso_U_13
_atom_site_aniso_U_12
C1A 0.0297(16) 0.0222(15) 0.0302(16) 0.0019(12) -0.0094(14) -0.0083(12)
C2A 0.046(2) 0.0406(19) 0.0350(19) 0.0007(15) -0.0152(17) 0.0025(16)
C3A 0.058(2) 0.046(2) 0.051(2) 0.0117(18) -0.031(2) -0.0077(18)
C4A 0.041(2) 0.0231(17) 0.069(3) -0.0004(17) -0.0239(19) -0.0082(14)
C5A 0.053(2) 0.052(2) 0.052(2) -0.0082(19) -0.002(2) 0.0158(19)
C6A 0.056(2) 0.046(2) 0.041(2) 0.0018(17) -0.0054(19) 0.0085(18)
C7A 0.0279(16) 0.0241(15) 0.0254(15) 0.0020(12) -0.0092(13) -0.0101(12)
C8A 0.0216(14) 0.0242(15) 0.0254(15) 0.0040(12) -0.0065(12) -0.0076(12)
C9A 0.0214(14) 0.0272(15) 0.0241(15) 0.0052(12) -0.0056(12) -0.0107(12)
C10A 0.0304(16) 0.0266(15) 0.0242(15) 0.0021(12) -0.0037(13) -0.0104(13)
C11A 0.0388(18) 0.0390(18) 0.0229(15) 0.0086(13) -0.0100(14) -0.0211(15)
C12A 0.0335(17) 0.0308(17) 0.0382(18) 0.0112(14) -0.0160(15) -0.0120(14)
C13A 0.0274(16) 0.0248(15) 0.0360(18) 0.0035(13) -0.0110(14) -0.0089(12)
C14A 0.0228(15) 0.0239(15) 0.0265(15) 0.0030(12) -0.0056(12) -0.0094(12)
C15A 0.061(2) 0.0307(19) 0.106(3) 0.001(2) -0.047(2) -0.0060(17)
C16A 0.052(2) 0.050(2) 0.0311(18) 0.0099(15) -0.0166(16) -0.0222(17)
C17A 0.0398(19) 0.0282(17) 0.046(2) 0.0070(14) -0.0149(16) -0.0097(14)
C1B 0.0291(16) 0.0220(14) 0.0286(16) 0.0047(12) -0.0121(13) -0.0085(12)
C2B 0.0352(18) 0.0428(19) 0.0325(18) -0.0037(14) -0.0050(15) -0.0174(15)
C3B 0.048(2) 0.0409(19) 0.0384(19) -0.0058(15) -0.0121(17) -0.0197(16)
C4B 0.0317(17) 0.0293(16) 0.0362(18) 0.0057(13) -0.0151(15) -0.0112(13)
C5B 0.0304(17) 0.0439(19) 0.042(2) -0.0008(15) -0.0065(15) -0.0140(15)
C6B 0.0296(17) 0.0340(17) 0.0381(18) -0.0065(14) -0.0059(15) -0.0101(14)
C7B 0.0236(15) 0.0252(15) 0.0256(15) 0.0006(12) -0.0071(13) -0.0072(12)
C8B 0.0251(15) 0.0252(15) 0.0227(15) 0.0025(11) -0.0083(12) -0.0093(12)
C9B 0.0254(15) 0.0271(15) 0.0231(15) 0.0060(12) -0.0094(13) -0.0096(12)
C10B 0.0320(17) 0.0353(17) 0.0253(16) 0.0031(13) -0.0113(14) -0.0088(14)
C11B 0.0251(16) 0.048(2) 0.0262(17) 0.0122(14) -0.0076(13) -0.0115(14)
C12B 0.0356(18) 0.0421(19) 0.0378(19) 0.0141(15) -0.0150(16) -0.0214(15)
C13B 0.0337(17) 0.0313(16) 0.0317(17) 0.0086(13) -0.0146(14) -0.0151(14)
C14B 0.0265(15) 0.0284(15) 0.0241(15) 0.0034(12) -0.0099(13) -0.0098(12)
C15B 0.049(2) 0.050(2) 0.058(2) -0.0028(17) -0.0199(19) -0.0249(17)
C16B 0.0361(19) 0.062(2) 0.0341(19) 0.0087(16) -0.0049(16) -0.0161(17)
C17B 0.060(2) 0.044(2) 0.047(2) 0.0049(16) -0.0171(18) -0.0313(18)
C1C 0.0384(18) 0.0330(17) 0.0245(16) 0.0030(13) -0.0098(14) -0.0180(14)
C2C 0.117(4) 0.033(2) 0.058(3) -0.0041(17) -0.059(3) -0.009(2)
C3C 0.133(4) 0.047(2) 0.068(3) -0.007(2) -0.069(3) -0.015(3)
C4C 0.053(2) 0.051(2) 0.0314(19) 0.0039(16) -0.0181(17) -0.0193(18)
C5C 0.044(2) 0.043(2) 0.038(2) 0.0073(16) -0.0179(17) -0.0091(16)
C6C 0.0391(19) 0.0376(18) 0.0340(18) -0.0013(14) -0.0137(15) -0.0092(15)
C7C 0.0307(16) 0.0263(15) 0.0274(16) 0.0038(12) -0.0076(13) -0.0128(13)
C8C 0.0318(16) 0.0295(16) 0.0277(16) 0.0032(12) -0.0130(14) -0.0151(13)
C9C 0.0329(16) 0.0295(16) 0.0283(16) 0.0048(12) -0.0100(13) -0.0198(13)
C10C 0.0393(18) 0.0257(16) 0.0313(17) 0.0036(13) -0.0096(14) -0.0170(14)
C11C 0.0397(18) 0.0252(16) 0.0391(19) 0.0082(13) -0.0148(15) -0.0153(14)
C12C 0.0375(18) 0.0314(17) 0.0367(18) 0.0109(14) -0.0174(15) -0.0147(14)
C13C 0.0390(18) 0.0348(17) 0.0263(16) 0.0055(13) -0.0113(14) -0.0186(14)
C14C 0.0302(16) 0.0285(15) 0.0284(16) 0.0062(12) -0.0100(13) -0.0163(13)
C15C 0.072(3) 0.074(3) 0.046(2) 0.004(2) -0.031(2) -0.016(2)
C16C 0.050(2) 0.0335(18) 0.044(2) 0.0090(15) -0.0141(17) -0.0109(16)
C17C 0.055(2) 0.042(2) 0.039(2) 0.0062(15) -0.0216(17) -0.0167(17)
C1D 0.0311(16) 0.0376(18) 0.0228(15) 0.0022(13) -0.0098(13) -0.0131(14)
C2D 0.0388(19) 0.0393(19) 0.055(2) -0.0014(16) -0.0091(17) -0.0204(16)
C3D 0.047(2) 0.058(2) 0.050(2) 0.0075(18) -0.0115(18) -0.0338(19)
C4D 0.0362(19) 0.075(3) 0.0226(17) 0.0048(16) -0.0109(15) -0.0261(19)
C5D 0.0350(19) 0.051(2) 0.039(2) -0.0020(16) -0.0045(16) -0.0091(16)
C6D 0.0369(19) 0.0391(19) 0.0371(19) 0.0021(14) -0.0046(15) -0.0143(15)
C7D 0.0308(16) 0.0293(15) 0.0260(15) 0.0033(12) -0.0113(13) -0.0145(13)
C8D 0.0278(15) 0.0277(15) 0.0260(15) 0.0040(12) -0.0102(13) -0.0110(12)
C9D 0.0240(15) 0.0245(15) 0.0302(16) 0.0076(12) -0.0107(13) -0.0100(12)
C10D 0.0312(16) 0.0253(15) 0.0275(16) 0.0052(12) -0.0133(13) -0.0082(13)
C11D 0.0340(17) 0.0225(15) 0.0383(18) 0.0092(13) -0.0204(15) -0.0118(13)
C12D 0.0271(16) 0.0310(16) 0.0367(18) 0.0103(14) -0.0114(14) -0.0135(13)
C13D 0.0299(16) 0.0273(16) 0.0296(16) 0.0058(13) -0.0117(14) -0.0083(13)
C14D 0.0271(15) 0.0271(15) 0.0293(16) 0.0078(12) -0.0125(13) -0.0117(13)
C15D 0.052(2) 0.106(3) 0.036(2) 0.001(2) -0.0110(18) -0.038(2)
C16D 0.0423(19) 0.0296(17) 0.048(2) 0.0092(14) -0.0204(16) -0.0171(14)
C17D 0.0381(19) 0.0376(18) 0.041(2) 0.0040(15) -0.0022(16) -0.0143(15)

loop_
_atom_type_symbol
_atom_type_description
_atom_type_scat_dispersion_real
_atom_type_scat_dispersion_imag
_atom_type_scat_source
C C 0.0033 0.0016 'International Tables Vol C Tables 4.2.6.8 and 6.1.1.4'
H H 0.0000 0.0000 'International Tables Vol C Tables 4.2.6.8 and 6.1.1.4'

loop_
_geom_angle_atom_site_label_1
_geom_angle_atom_site_label_2
_geom_angle_atom_site_label_3
_geom_angle
C6A C1A C2A 117.1(3)
C6A C1A C7A 120.2(3)
C2A C1A C7A 122.6(3)
C1A C2A C3A 121.4(3)
C1A C2A H2A 119.3
C3A C2A H2A 119.3
C4A C3A C2A 121.4(3)
C4A C3A H3A 119.3
C2A C3A H3A 119.3
C3A C4A C5A 117.0(3)
C3A C4A C15A 121.2(3)
C5A C4A C15A 121.8(3)
C4A C5A C6A 121.6(3)
C4A C5A H5A 119.2
C6A C5A H5A 119.2
C1A C6A C5A 121.4(3)
C1A C6A H6A 119.3
C5A C6A H6A 119.3
C14B C7A C1A 114.5(2)
C14B C7A C8A 102.5(2)
C1A C7A C8A 113.3(2)
C14B C7A H7A 108.8
C1A C7A H7A 108.8
C8A C7A H7A 108.8
C9A C8A C7A 113.6(2)
C9A C8A C8B 102.3(2)
C7A C8A C8B 106.6(2)
C9A C8A H8A 111.3
C7A C8A H8A 111.3
C8B C8A H8A 111.3
C10A C9A C14A 120.5(2)
C10A C9A C8A 128.1(3)
C14A C9A C8A 111.4(2)
C9A C10A C11A 120.2(3)
C9A C10A H10A 119.9
C11A C10A H10A 119.9
C12A C11A C10A 118.6(3)
C12A C11A C16A 120.4(3)
C10A C11A C16A 120.9(3)
C13A C12A C11A 122.3(3)
C13A C12A H12A 118.9
C11A C12A H12A 118.9
C12A C13A C14A 117.9(3)
C12A C13A C17A 121.4(3)
C14A C13A C17A 120.7(3)
C9A C14A C13A 120.4(3)
C9A C14A C7B 111.7(2)
C13A C14A C7B 127.9(2)
C4A C15A H15D 109.5
C4A C15A H15E 109.5
H15D C15A H15E 109.5
C4A C15A H15F 109.5
H15D C15A H15F 109.5
H15E C15A H15F 109.5
C11A C16A H16D 109.5
C11A C16A H16E 109.5
H16D C16A H16E 109.5
C11A C16A H16F 109.5
H16D C16A H16F 109.5
H16E C16A H16F 109.5
C13A C17A H17D 109.5
C13A C17A H17E 109.5
H17D C17A H17E 109.5
C13A C17A H17F 109.5
H17D C17A H17F 109.5
H17E C17A H17F 109.5
C6B C1B C2B 117.4(3)
C6B C1B C7B 122.6(3)
C2B C1B C7B 120.0(3)
C1B C2B C3B 120.8(3)
C1B C2B H2B 119.6
C3B C2B H2B 119.6
C4B C3B C2B 121.9(3)
C4B C3B H3B 119.0
C2B C3B H3B 119.0
C3B C4B C5B 117.6(3)
C3B C4B C15B 121.0(3)
C5B C4B C15B 121.4(3)
C4B C5B C6B 121.1(3)
C4B C5B H5B 119.5
C6B C5B H5B 119.5
C1B C6B C5B 121.3(3)
C1B C6B H6B 119.4
C5B C6B H6B 119.4
C14A C7B C1B 115.0(2)
C14A C7B C8B 102.6(2)
C1B C7B C8B 113.6(2)
C14A C7B H7B 108.5
C1B C7B H7B 108.5
C8B C7B H7B 108.5
C9B C8B C8A 102.1(2)
C9B C8B C7B 113.0(2)
C8A C8B C7B 106.8(2)
C9B C8B H8B 111.5
C8A C8B H8B 111.5
C7B C8B H8B 111.5
C10B C9B C14B 119.9(2)
C10B C9B C8B 128.2(2)
C14B C9B C8B 111.8(2)
C9B C10B C11B 120.3(3)
C9B C10B H10B 119.8
C11B C10B H10B 119.8
C12B C11B C10B 118.5(3)
C12B C11B C16B 121.1(3)
C10B C11B C16B 120.4(3)
C11B C12B C13B 122.4(3)
C11B C12B H12B 118.8
C13B C12B H12B 118.8
C14B C13B C12B 117.7(3)
C14B C13B C17B 121.6(3)
C12B C13B C17B 120.7(3)
C13B C14B C9B 121.1(3)
C13B C14B C7A 127.8(3)
C9B C14B C7A 111.1(2)
C4B C15B H15A 109.5
C4B C15B H15B 109.5
H15A C15B H15B 109.5
C4B C15B H15C 109.5
H15A C15B H15C 109.5
H15B C15B H15C 109.5
C11B C16B H16A 109.5
C11B C16B H16B 109.5
H16A C16B H16B 109.5
C11B C16B H16C 109.5
H16A C16B H16C 109.5
H16B C16B H16C 109.5
C13B C17B H17A 109.5
C13B C17B H17B 109.5
H17A C17B H17B 109.5
C13B C17B H17C 109.5
H17A C17B H17C 109.5
H17B C17B H17C 109.5
C2C C1C C6C 116.3(3)
C2C C1C C7C 121.3(3)
C6C C1C C7C 122.3(3)
C1C C2C C3C 122.2(3)
C1C C2C H2C 118.9
C3C C2C H2C 118.9
C4C C3C C2C 121.5(3)
C4C C3C H3C 119.2
C2C C3C H3C 119.2
C5C C4C C3C 117.2(3)
C5C C4C C15C 122.0(3)
C3C C4C C15C 120.8(3)
C4C C5C C6C 121.7(3)
C4C C5C H5C 119.2
C6C C5C H5C 119.2
C1C C6C C5C 121.0(3)
C1C C6C H6C 119.5
C5C C6C H6C 119.5
C1C C7C C14D 114.4(2)
C1C C7C C8C 112.5(2)
C14D C7C C8C 102.5(2)
C1C C7C H7C 109.0
C14D C7C H7C 109.0
C8C C7C H7C 109.0
C9C C8C C7C 114.1(2)
C9C C8C C8D 101.6(2)
C7C C8C C8D 106.7(2)
C9C C8C H8C 111.3
C7C C8C H8C 111.3
C8D C8C H8C 111.3
C14C C9C C10C 120.8(3)
C14C C9C C8C 112.2(2)
C10C C9C C8C 126.9(3)
C9C C10C C11C 119.7(3)
C9C C10C H10C 120.1
C11C C10C H10C 120.1
C12C C11C C10C 118.5(3)
C12C C11C C16C 121.6(3)
C10C C11C C16C 119.9(3)
C11C C12C C13C 122.9(3)
C11C C12C H12C 118.6
C13C C12C H12C 118.6
C12C C13C C14C 117.2(3)
C12C C13C C17C 120.8(3)
C14C C13C C17C 122.0(3)
C9C C14C C13C 120.7(3)
C9C C14C C7D 111.2(2)
C13C C14C C7D 128.1(3)
C4C C15C H15J 109.5
C4C C15C H15K 109.5
H15J C15C H15K 109.5
C4C C15C H15L 109.5
H15J C15C H15L 109.5
H15K C15C H15L 109.5
C11C C16C H16J 109.5
C11C C16C H16K 109.5
H16J C16C H16K 109.5
C11C C16C H16L 109.5
H16J C16C H16L 109.5
H16K C16C H16L 109.5
C13C C17C H17J 109.5
C13C C17C H17K 109.5
H17J C17C H17K 109.5
C13C C17C H17L 109.5
H17J C17C H17L 109.5
H17K C17C H17L 109.5
C2D C1D C6D 116.6(3)
C2D C1D C7D 123.8(3)
C6D C1D C7D 119.6(3)
C1D C2D C3D 121.1(3)
C1D C2D H2D 119.4
C3D C2D H2D 119.4
C4D C3D C2D 121.7(3)
C4D C3D H3D 119.2
C2D C3D H3D 119.2
C5D C4D C3D 117.3(3)
C5D C4D C15D 122.1(3)
C3D C4D C15D 120.7(3)
C4D C5D C6D 121.6(3)
C4D C5D H5D 119.2
C6D C5D H5D 119.2
C5D C6D C1D 121.7(3)
C5D C6D H6D 119.1
C1D C6D H6D 119.1
C1D C7D C14C 116.1(2)
C1D C7D C8D 113.6(2)
C14C C7D C8D 102.4(2)
C1D C7D H7D 108.1
C14C C7D H7D 108.1
C8D C7D H7D 108.1
C9D C8D C7D 114.4(2)
C9D C8D C8C 101.9(2)
C7D C8D C8C 107.2(2)
C9D C8D H8D 111.0
C7D C8D H8D 111.0
C8C C8D H8D 111.0
C14D C9D C10D 120.2(2)
C14D C9D C8D 111.8(2)
C10D C9D C8D 127.9(3)
C11D C10D C9D 119.9(3)
C11D C10D H10D 120.1
C9D C10D H10D 120.1
C10D C11D C12D 119.0(3)
C10D C11D C16D 120.9(3)
C12D C11D C16D 120.1(3)
C11D C12D C13D 122.3(3)
C11D C12D H12D 118.9
C13D C12D H12D 118.9
C12D C13D C14D 117.6(3)
C12D C13D C17D 121.4(3)
C14D C13D C17D 120.9(3)
C9D C14D C13D 121.0(3)
C9D C14D C7C 111.2(2)
C13D C14D C7C 127.8(3)
C4D C15D H15G 109.5
C4D C15D H15H 109.5
H15G C15D H15H 109.5
C4D C15D H15I 109.5
H15G C15D H15I 109.5
H15H C15D H15I 109.5
C11D C16D H16G 109.5
C11D C16D H16H 109.5
H16G C16D H16H 109.5
C11D C16D H16I 109.5
H16G C16D H16I 109.5
H16H C16D H16I 109.5
C13D C17D H17G 109.5
C13D C17D H17H 109.5
H17G C17D H17H 109.5
C13D C17D H17I 109.5
H17G C17D H17I 109.5
H17H C17D H17I 109.5

loop_
_geom_bond_atom_site_label_1
_geom_bond_atom_site_label_2
_geom_bond_distance
C1A C6A 1.372(4)
C1A C2A 1.373(4)
C1A C7A 1.523(4)
C2A C3A 1.389(4)
C2A H2A 0.9300
C3A C4A 1.369(5)
C3A H3A 0.9300
C4A C5A 1.375(5)
C4A C15A 1.505(4)
C5A C6A 1.382(4)
C5A H5A 0.9300
C6A H6A 0.9300
C7A C14B 1.506(4)
C7A C8A 1.556(3)
C7A H7A 0.9800
C8A C9A 1.516(3)
C8A C8B 1.559(4)
C8A H8A 0.9800
C9A C10A 1.381(4)
C9A C14A 1.393(4)
C10A C11A 1.396(4)
C10A H10A 0.9300
C11A C12A 1.394(4)
C11A C16A 1.504(4)
C12A C13A 1.388(4)
C12A H12A 0.9300
C13A C14A 1.401(4)
C13A C17A 1.510(4)
C14A C7B 1.510(4)
C15A H15D 0.9600
C15A H15E 0.9600
C15A H15F 0.9600
C16A H16D 0.9600
C16A H16E 0.9600
C16A H16F 0.9600
C17A H17D 0.9600
C17A H17E 0.9600
C17A H17F 0.9600
C1B C6B 1.378(4)
C1B C2B 1.391(4)
C1B C7B 1.517(4)
C2B C3B 1.391(4)
C2B H2B 0.9300
C3B C4B 1.365(4)
C3B H3B 0.9300
C4B C5B 1.385(4)
C4B C15B 1.508(4)
C5B C6B 1.393(4)
C5B H5B 0.9300
C6B H6B 0.9300
C7B C8B 1.561(3)
C7B H7B 0.9800
C8B C9B 1.504(4)
C8B H8B 0.9800
C9B C10B 1.387(4)
C9B C14B 1.395(4)
C10B C11B 1.395(4)
C10B H10B 0.9300
C11B C12B 1.392(4)
C11B C16B 1.501(4)
C12B C13B 1.394(4)
C12B H12B 0.9300
C13B C14B 1.391(4)
C13B C17B 1.498(4)
C15B H15A 0.9600
C15B H15B 0.9600
C15B H15C 0.9600
C16B H16A 0.9600
C16B H16B 0.9600
C16B H16C 0.9600
C17B H17A 0.9600
C17B H17B 0.9600
C17B H17C 0.9600
C1C C2C 1.374(4)
C1C C6C 1.388(4)
C1C C7C 1.509(4)
C2C C3C 1.375(5)
C2C H2C 0.9300
C3C C4C 1.371(5)
C3C H3C 0.9300
C4C C5C 1.368(4)
C4C C15C 1.517(4)
C5C C6C 1.391(4)
C5C H5C 0.9300
C6C H6C 0.9300
C7C C14D 1.509(4)
C7C C8C 1.553(4)
C7C H7C 0.9800
C8C C9C 1.515(4)
C8C C8D 1.562(4)
C8C H8C 0.9800
C9C C14C 1.385(4)
C9C C10C 1.386(4)
C10C C11C 1.396(4)
C10C H10C 0.9300
C11C C12C 1.389(4)
C11C C16C 1.511(4)
C12C C13C 1.393(4)
C12C H12C 0.9300
C13C C14C 1.400(4)
C13C C17C 1.505(4)
C14C C7D 1.521(4)
C15C H15J 0.9600
C15C H15K 0.9600
C15C H15L 0.9600
C16C H16J 0.9600
C16C H16K 0.9600
C16C H16L 0.9600
C17C H17J 0.9600
C17C H17K 0.9600
C17C H17L 0.9600
C1D C2D 1.385(4)
C1D C6D 1.387(4)
C1D C7D 1.511(4)
C2D C3D 1.391(4)
C2D H2D 0.9300
C3D C4D 1.380(5)
C3D H3D 0.9300
C4D C5D 1.366(4)
C4D C15D 1.515(4)
C5D C6D 1.387(4)
C5D H5D 0.9300
C6D H6D 0.9300
C7D C8D 1.554(4)
C7D H7D 0.9800
C8D C9D 1.520(4)
C8D H8D 0.9800
C9D C14D 1.388(4)
C9D C10D 1.391(4)
C10D C11D 1.387(4)
C10D H10D 0.9300
C11D C12D 1.391(4)
C11D C16D 1.511(4)
C12D C13D 1.391(4)
C12D H12D 0.9300
C13D C14D 1.394(4)
C13D C17D 1.513(4)
C15D H15G 0.9600
C15D H15H 0.9600
C15D H15I 0.9600
C16D H16G 0.9600
C16D H16H 0.9600
C16D H16I 0.9600
C17D H17G 0.9600
C17D H17H 0.9600
C17D H17I 0.9600
